data_2207400
loop_
_publ_author_name
'Ma, Cheng'
'Yang, Ye-Wei'

_publ_section_title
;
 Dimethyl 2-(4-fluorophenyl)-3-(methylamino)furan-4,5-dicarboxylate
;
_journal_coeditor_code WW6437
_journal_issue 11
_journal_name_full 'Acta Crystallographica Section E'
_journal_page_first o3798
_journal_page_last o3799
_journal_paper_doi 10.1107/S1600536805033295
_journal_volume 61
_journal_year 2005
_chemical_formula_iupac 'C15 H14 F N O5'
_chemical_formula_moiety 'C15 H14 F N O5'
_chemical_formula_sum 'C15 H14 F N O5'
_chemical_formula_weight 307.28
_chemical_name_systematic
;
Dimethyl 2-(4-fluorophenyl)-3-(methylamino)furan-4,5-dicarboxylate
;
_space_group_IT_number 15
_symmetry_cell_setting monoclinic
_symmetry_space_group_name_Hall '-C 2yc'
_symmetry_space_group_name_H-M 'C 1 2/c 1'
_cell_angle_alpha 90.0000
_cell_angle_beta 104.7530(6)
_cell_angle_gamma 90.0000
_cell_formula_units_Z 8
_cell_length_a 17.3249(8)
_cell_length_b 9.4165(4)
_cell_length_c 18.2202(10)
_cell_measurement_reflns_used 8846
_cell_measurement_temperature 295.0(10)
_cell_measurement_theta_max 27.4
_cell_measurement_theta_min 2.6
_cell_volume 2874.4(2)
_computing_cell_refinement PROCESS-AUTO
_computing_data_collection 'PROCESS-AUTO (Rigaku, 1998)'
_computing_data_reduction 'CrystalStructure (Rigaku/MSC, 2004)'
_computing_molecular_graphics 'ORTEP-3 for Windows (Farrugia, 1997)'
_computing_publication_material 'CrystalStructure and  PLATON (Spek, 2003)'
_computing_structure_refinement 'CRYSTALS (Watkin, 1996)'
_computing_structure_solution 'SIR97 (Altomare et al., 1999)'
_diffrn_detector_area_resol_mean 10.00
_diffrn_measured_fraction_theta_full 0.995
_diffrn_measured_fraction_theta_max 0.995
_diffrn_measurement_device_type 'Rigaku R-AXIS RAPID'
_diffrn_measurement_method \w
_diffrn_radiation_type 'Mo K\a'
_diffrn_radiation_wavelength 0.71069
_diffrn_reflns_av_R_equivalents 0.031
_diffrn_reflns_limit_h_max 22
_diffrn_reflns_limit_h_min -22
_diffrn_reflns_limit_k_max 12
_diffrn_reflns_limit_k_min -12
_diffrn_reflns_limit_l_max 21
_diffrn_reflns_limit_l_min -23
_diffrn_reflns_number 12161
_diffrn_reflns_theta_full 27.46
_diffrn_reflns_theta_max 27.46
_diffrn_standards_decay_% 0
_diffrn_standards_interval_count 0
_diffrn_standards_interval_time 0
_diffrn_standards_number 0
_exptl_absorpt_coefficient_mu 0.115
_exptl_absorpt_correction_T_max 0.948
_exptl_absorpt_correction_T_min 0.914
_exptl_absorpt_correction_type multi-scan
_exptl_absorpt_process_details '(ABSCOR; Higashi, 1995)'
_exptl_crystal_colour yellow
_exptl_crystal_density_diffrn 1.420
_exptl_crystal_density_method 'not measured'
_exptl_crystal_description prism
_exptl_crystal_F_000 1280.00
_exptl_crystal_size_max 0.60
_exptl_crystal_size_mid 0.48
_exptl_crystal_size_min 0.46
_refine_diff_density_max 0.48
_refine_diff_density_min -0.34
_refine_ls_extinction_coef 19(2)
_refine_ls_extinction_method 'Larson (1970), equation 22'
_refine_ls_goodness_of_fit_ref 1.010
_refine_ls_hydrogen_treatment constr
_refine_ls_number_parameters 200
_refine_ls_number_reflns 3283
_refine_ls_R_factor_gt 0.0489
_refine_ls_shift/su_max 0.0000
_refine_ls_structure_factor_coef Fsqd
_refine_ls_weighting_details 'w = 1/[0.0017Fo^2^ + \s(Fo^2^)]/(4Fo^2^)'
_refine_ls_weighting_scheme calc
_refine_ls_wR_factor_ref 0.1471
_reflns_number_gt 1935
_reflns_number_total 3283
_reflns_threshold_expression F^2^>2\s(F^2^)
_cod_data_source_file ww6437.cif
_cod_data_source_block 1
_cod_original_sg_symbol_H-M 'C 2/c'
_cod_database_code 2207400
_cod_database_fobs_code 2207400

loop_
_symmetry_equiv_pos_site_id
_symmetry_equiv_pos_as_xyz
1 +x,+y,+z
2 -x,+y,1/2-z
3 -x,-y,-z
4 +x,-y,1/2+z
5 1/2+x,1/2+y,+z
6 1/2-x,1/2+y,1/2-z
7 1/2-x,1/2-y,-z
8 1/2+x,1/2-y,1/2+z

loop_
_atom_site_label
_atom_site_fract_x
_atom_site_fract_y
_atom_site_fract_z
_atom_site_U_iso_or_equiv
_atom_site_adp_type
_atom_site_calc_flag
_atom_site_refinement_flags
_atom_site_occupancy
_atom_site_type_symbol
F1 0.69423(8) -0.21002(14) 0.58703(9) 0.0790(4) Uani d . 1.00 F
O1 0.46131(6) 0.16041(13) 0.33862(6) 0.0441(3) Uani d . 1.00 O
O2 0.45884(11) 0.64370(18) 0.36224(10) 0.0760(5) Uani d . 1.00 O
O3 0.39961(9) 0.56899(16) 0.24586(8) 0.0594(4) Uani d . 1.00 O
O4 0.29565(9) 0.32880(18) 0.22048(9) 0.0669(5) Uani d . 1.00 O
O5 0.34847(9) 0.11257(17) 0.21684(9) 0.0599(4) Uani d . 1.00 O
N1 0.56956(10) 0.44245(19) 0.45356(10) 0.0502(4) Uani d . 1.00 N
C1 0.52017(11) 0.2073(2) 0.39952(11) 0.0405(5) Uani d . 1.00 C
C2 0.51895(11) 0.3534(2) 0.40074(11) 0.0413(5) Uani d . 1.00 C
C3 0.45537(11) 0.3971(2) 0.33759(11) 0.0420(5) Uani d . 1.00 C
C4 0.42177(11) 0.2755(2) 0.30266(11) 0.0439(5) Uani d . 1.00 C
C5 0.56589(11) 0.0987(2) 0.44833(11) 0.0403(5) Uani d . 1.00 C
C6 0.60956(11) 0.1309(2) 0.52186(11) 0.0465(5) Uani d . 1.00 C
C7 0.65243(12) 0.0283(2) 0.56900(12) 0.0518(6) Uani d . 1.00 C
C8 0.65135(12) -0.1074(2) 0.54128(12) 0.0523(6) Uani d . 1.00 C
C9 0.60816(12) -0.1450(2) 0.47039(13) 0.0570(6) Uani d . 1.00 C
C10 0.56520(12) -0.0413(2) 0.42394(12) 0.0507(5) Uani d . 1.00 C
C11 0.43772(12) 0.5475(2) 0.31786(12) 0.0454(5) Uani d . 1.00 C
C12 0.37734(14) 0.7143(2) 0.22470(16) 0.0697(7) Uani d . 1.00 C
C13 0.34893(12) 0.2453(2) 0.24209(12) 0.0469(5) Uani d . 1.00 C
C14 0.27777(13) 0.0682(2) 0.16062(14) 0.0692(7) Uani d . 1.00 C
C15 0.65342(12) 0.4449(2) 0.45291(13) 0.0619(6) Uani d . 1.00 C
H6 0.6079 0.2270 0.5406 0.054 Uiso c R 1.00 H
H7 0.6839 0.0521 0.6196 0.060 Uiso c R 1.00 H
H9 0.6082 -0.2423 0.4529 0.067 Uiso c R 1.00 H
H10 0.5341 -0.0657 0.3733 0.058 Uiso c R 1.00 H
H101 0.5383 0.5298 0.4499 0.059 Uiso d R 1.00 H
H131 0.3245 0.7341 0.2311 0.084 Uiso c R 1.00 H
H132 0.3776 0.7288 0.1721 0.084 Uiso c R 1.00 H
H133 0.4158 0.7776 0.2567 0.084 Uiso c R 1.00 H
H151 0.2404 0.0272 0.1862 0.079 Uiso c R 1.00 H
H152 0.2916 -0.0020 0.1272 0.079 Uiso c R 1.00 H
H153 0.2535 0.1498 0.1311 0.079 Uiso c R 1.00 H
H161 0.6820 0.3732 0.4876 0.072 Uiso c R 1.00 H
H162 0.6766 0.5374 0.4682 0.072 Uiso c R 1.00 H
H163 0.6574 0.4239 0.4019 0.072 Uiso c R 1.00 H

loop_
_atom_site_aniso_label
_atom_site_aniso_U_11
_atom_site_aniso_U_22
_atom_site_aniso_U_33
_atom_site_aniso_U_12
_atom_site_aniso_U_13
_atom_site_aniso_U_23
F1 0.0792(9) 0.0629(9) 0.0818(9) 0.0166(7) -0.0036(7) 0.0252(7)
O1 0.0430(7) 0.0401(7) 0.0440(7) -0.0013(5) 0.0017(5) 0.0027(6)
O2 0.1106(14) 0.0465(9) 0.0619(10) 0.0159(9) 0.0056(9) -0.0068(8)
O3 0.0720(10) 0.0447(9) 0.0547(9) 0.0015(7) 0.0035(7) 0.0089(7)
O4 0.0521(8) 0.0565(9) 0.0782(11) 0.0074(8) -0.0088(8) 0.0027(8)
O5 0.0528(8) 0.0566(9) 0.0601(9) 0.0016(7) -0.0045(7) -0.0109(7)
N1 0.0520(10) 0.0424(9) 0.0513(10) 0.0012(8) 0.0039(7) -0.0065(8)
C1 0.0390(9) 0.0426(11) 0.0380(10) -0.0004(8) 0.0063(8) -0.0003(8)
C2 0.0418(10) 0.0393(11) 0.0418(10) 0.0008(8) 0.0091(8) -0.0007(8)
C3 0.0423(10) 0.0425(11) 0.0415(11) 0.0023(8) 0.0114(8) 0.0024(9)
C4 0.0400(9) 0.0425(11) 0.0472(11) 0.0038(8) 0.0077(8) 0.0072(9)
C5 0.0369(9) 0.0372(10) 0.0454(10) 0.0002(8) 0.0077(8) 0.0002(8)
C6 0.0493(11) 0.0423(11) 0.0446(11) -0.0008(9) 0.0060(9) -0.0027(9)
C7 0.0497(11) 0.0550(14) 0.0440(11) -0.0031(10) -0.0004(9) 0.0046(10)
C8 0.0467(11) 0.0479(12) 0.0573(13) 0.0072(9) 0.0039(9) 0.0163(10)
C9 0.0645(13) 0.0372(12) 0.0651(14) 0.0041(9) 0.0085(11) -0.0008(10)
C10 0.0531(12) 0.0416(11) 0.0494(11) 0.0016(9) -0.0013(9) -0.0021(10)
C11 0.0473(11) 0.0446(11) 0.0455(11) 0.0053(9) 0.0142(9) 0.0036(10)
C12 0.0748(16) 0.0541(14) 0.0773(17) 0.0106(12) 0.0140(13) 0.0249(13)
C13 0.0460(11) 0.0480(13) 0.0434(11) -0.0010(10) 0.0055(9) 0.0076(9)
C14 0.0550(13) 0.0730(17) 0.0681(15) -0.0044(12) -0.0052(11) -0.0130(13)
C15 0.0536(12) 0.0585(14) 0.0653(14) -0.0101(11) 0.0003(10) 0.0000(12)

loop_
_atom_type_symbol
_atom_type_description
_atom_type_scat_dispersion_real
_atom_type_scat_dispersion_imag
_atom_type_scat_source
C C 0.003 0.002
;
International Tables for Crystallography
(1992, Vol. C, Tables 4.2.6.8 and 6.1.1.4)
;
H H 0.000 0.000
;
International Tables for Crystallography
(1992, Vol. C, Table 6.1.1.4)
;
O O 0.011 0.006
;
International Tables for Crystallography
(1992, Vol. C, Tables 4.2.6.8 and 6.1.1.4)
;
N N 0.006 0.003
;
International Tables for Crystallography
(1992, Vol. C, Tables 4.2.6.8 and 6.1.1.4)
;
F F 0.017 0.010
;
International Tables for Crystallography
(1992, Vol. C, Tables 4.2.6.8 and 6.1.1.4)
;

loop_
_geom_angle_atom_site_label_1
_geom_angle_atom_site_label_2
_geom_angle_atom_site_label_3
_geom_angle
C1 O1 C4 108.19(14)
C11 O3 C12 116.11(17)
C13 O5 C14 116.49(17)
C2 N1 C15 117.03(18)
O1 C1 C2 108.85(15)
O1 C1 C5 116.42(16)
C2 C1 C5 134.67(16)
N1 C2 C1 126.79(16)
N1 C2 C3 126.65(17)
C1 C2 C3 106.56(15)
C2 C3 C4 106.41(16)
C2 C3 C11 122.67(16)
C4 C3 C11 130.87(16)
O1 C4 C3 109.96(14)
O1 C4 C13 115.91(16)
C3 C4 C13 133.70(18)
C1 C5 C6 120.88(17)
C1 C5 C10 120.90(16)
C6 C5 C10 118.18(17)
C5 C6 C7 121.39(19)
C6 C7 C8 117.96(18)
F1 C8 C7 118.69(18)
F1 C8 C9 118.40(19)
C7 C8 C9 122.90(19)
C8 C9 C10 118.5(2)
C5 C10 C9 121.05(18)
O2 C11 O3 122.52(19)
O2 C11 C3 123.30(18)
O3 C11 C3 114.11(17)
O4 C13 O5 124.42(17)
O4 C13 C4 124.0(2)
O5 C13 C4 111.56(16)
C2 N1 H101 102.5
C15 N1 H101 121.5
C5 C6 H6 119.0
C7 C6 H6 119.6
C6 C7 H7 120.9
C8 C7 H7 121.1
C8 C9 H9 120.7
C10 C9 H9 120.9
C5 C10 H10 119.1
C9 C10 H10 119.8
O3 C12 H131 110.2
O3 C12 H132 109.2
O3 C12 H133 109.0
H131 C12 H132 109.5
H131 C12 H133 109.5
H132 C12 H133 109.5
O5 C14 H151 108.9
O5 C14 H152 110.0
O5 C14 H153 109.5
H151 C14 H152 109.5
H151 C14 H153 109.5
H152 C14 H153 109.5
N1 C15 H161 109.2
N1 C15 H162 110.6
N1 C15 H163 108.6
H161 C15 H162 109.5
H161 C15 H163 109.5
H162 C15 H163 109.5

loop_
_geom_bond_atom_site_label_1
_geom_bond_atom_site_label_2
_geom_bond_distance
F1 C8 1.366(2)
O1 C1 1.375(2)
O1 C4 1.358(2)
O2 C11 1.208(2)
O3 C11 1.325(2)
O3 C12 1.447(2)
O4 C13 1.200(2)
O5 C13 1.332(2)
O5 C14 1.444(2)
N1 C2 1.403(2)
N1 C15 1.456(2)
C1 C2 1.376(2)
C1 C5 1.451(2)
C2 C3 1.435(2)
C3 C4 1.366(2)
C3 C11 1.474(2)
C4 C13 1.477(2)
C5 C6 1.394(2)
C5 C10 1.390(2)
C6 C7 1.378(2)
C7 C8 1.372(3)
C8 C9 1.364(3)
C9 C10 1.380(2)
N1 H101 0.977
C6 H6 0.970
C7 H7 0.970
C9 H9 0.970
C10 H10 0.970
C12 H131 0.970
C12 H132 0.970
C12 H133 0.970
C14 H151 0.970
C14 H152 0.970
C14 H153 0.970
C15 H161 0.970
C15 H162 0.970
C15 H163 0.970

loop_
_geom_hbond_atom_site_label_D
_geom_hbond_atom_site_label_H
_geom_hbond_atom_site_label_A
_geom_hbond_site_symmetry_A
_geom_hbond_distance_DH
_geom_hbond_distance_HA
_geom_hbond_distance_DA
_geom_hbond_angle_DHA
_geom_hbond_publ_flag
N1 H101 O2 . 0.98 2.12 2.901(3) 136 yes
C7 H7 O4 8_555 0.97 2.56 3.478(3) 157 yes

loop_
_cod_related_entry_id
_cod_related_entry_database
_cod_related_entry_code
1 ChemSpider 21126974
